data_1548497
loop_
_publ_author_name
'Wen-Jian Lan'
'Sheng-Jiao Fu'
'Meng-Yang Xu'
'Wan-Ling Liang'
'Chi-Keung Lam'
'Guo-Hua Zhong'
'Jun Xu'
'De-Po Yang'
'Hou-Jin Li'

_publ_section_title
;
 Five New Cytotoxic Metabolites from the Marine Fungus Neosartorya
 pseudofischeri
;
_journal_name_full 'Marine Drugs'
_journal_page_first 18
_journal_paper_doi 10.3390/md14010018
_journal_volume 14
_journal_year 2016
_chemical_formula_sum 'C17 H26 O4'
_chemical_formula_weight 294.38
_chemical_name_common Sesquiterpene
_space_group_IT_number 19
_symmetry_cell_setting orthorhombic
_symmetry_space_group_name_Hall 'P 2ac 2ab'
_symmetry_space_group_name_H-M 'P 21 21 21'
_atom_sites_solution_hydrogens geom
_atom_sites_solution_primary direct
_atom_sites_solution_secondary difmap
_cell_angle_alpha 90.00
_cell_angle_beta 90.00
_cell_angle_gamma 90.00
_cell_formula_units_Z 4
_cell_length_a 8.33640(10)
_cell_length_b 9.3709(2)
_cell_length_c 21.3150(5)
_cell_measurement_temperature 173(2)
_cell_volume 1665.12(6)
_computing_structure_refinement 'SHELXL-97 (Sheldrick, 1997)'
_computing_structure_solution 'SHELXS-97 (Sheldrick, 1990)'
_diffrn_ambient_temperature 173(2)
_diffrn_measured_fraction_theta_full 0.996
_diffrn_measured_fraction_theta_max 0.996
_diffrn_radiation_monochromator graphite
_diffrn_radiation_source 'fine-focus sealed tube'
_diffrn_radiation_type CuK\a
_diffrn_radiation_wavelength 1.54178
_diffrn_reflns_av_R_equivalents 0.0405
_diffrn_reflns_av_sigmaI/netI 0.0220
_diffrn_reflns_limit_h_max 9
_diffrn_reflns_limit_h_min -9
_diffrn_reflns_limit_k_max 11
_diffrn_reflns_limit_k_min -11
_diffrn_reflns_limit_l_max 25
_diffrn_reflns_limit_l_min -25
_diffrn_reflns_number 16100
_diffrn_reflns_theta_full 66.96
_diffrn_reflns_theta_max 66.96
_diffrn_reflns_theta_min 4.15
_exptl_absorpt_coefficient_mu 0.663
_exptl_crystal_density_diffrn 1.174
_exptl_crystal_density_method 'not measured'
_exptl_crystal_F_000 640
_refine_diff_density_max 0.155
_refine_diff_density_min -0.167
_refine_diff_density_rms 0.035
_refine_ls_abs_structure_details 'Flack H D (1983), Acta Cryst. A39, 876-881'
_refine_ls_abs_structure_Flack -0.16(17)
_refine_ls_extinction_method none
_refine_ls_goodness_of_fit_ref 1.048
_refine_ls_hydrogen_treatment mixed
_refine_ls_matrix_type full
_refine_ls_number_parameters 190
_refine_ls_number_reflns 2933
_refine_ls_number_restraints 0
_refine_ls_restrained_S_all 1.048
_refine_ls_R_factor_all 0.0349
_refine_ls_R_factor_gt 0.0326
_refine_ls_shift/su_max 0.000
_refine_ls_shift/su_mean 0.000
_refine_ls_structure_factor_coef Fsqd
_refine_ls_weighting_details 'calc w=1/[\s^2^(Fo^2^)+(0.0504P)^2^+0.2215P] where P=(Fo^2^+2Fc^2^)/3'
_refine_ls_weighting_scheme calc
_refine_ls_wR_factor_gt 0.0838
_refine_ls_wR_factor_ref 0.0860
_reflns_number_gt 2789
_reflns_number_total 2933
_reflns_threshold_expression >2sigma(I)
_cod_data_source_file Marine-Drugs-2016-14-18.cif
_cod_data_source_block p
_cod_database_code 1548497

loop_
_symmetry_equiv_pos_as_xyz
'x, y, z'
'-x+1/2, -y, z+1/2'
'x+1/2, -y+1/2, -z'
'-x, y+1/2, -z+1/2'

loop_
_atom_site_label
_atom_site_type_symbol
_atom_site_fract_x
_atom_site_fract_y
_atom_site_fract_z
_atom_site_U_iso_or_equiv
_atom_site_adp_type
_atom_site_occupancy
_atom_site_symmetry_multiplicity
_atom_site_calc_flag
_atom_site_refinement_flags
_atom_site_disorder_assembly
_atom_site_disorder_group
O1 O 0.46681(12) 0.51433(11) 0.27934(5) 0.0269(2) Uani 1 1 d . . .
H1A H 0.5087 0.4958 0.2444 0.040 Uiso 1 1 calc R . .
O2 O 0.63404(12) 0.27985(11) 0.25162(5) 0.0289(2) Uani 1 1 d . . .
H2A H 0.6117 0.2003 0.2357 0.043 Uiso 1 1 calc R . .
O3 O 0.57579(12) 0.15686(11) 0.41287(5) 0.0279(2) Uani 1 1 d . . .
O4 O 0.45241(15) -0.00906(12) 0.35354(5) 0.0392(3) Uani 1 1 d . . .
C1 C 0.55912(17) 0.44826(15) 0.32845(7) 0.0234(3) Uani 1 1 d . . .
C2 C 0.56600(18) 0.28860(15) 0.31266(7) 0.0244(3) Uani 1 1 d . . .
H2B H 0.4548 0.2485 0.3120 0.029 Uiso 1 1 calc R . .
C3 C 0.66974(18) 0.20202(15) 0.35786(7) 0.0262(3) Uani 1 1 d . . .
H3A H 0.7074 0.1145 0.3354 0.031 Uiso 1 1 calc R . .
C4 C 0.81433(17) 0.27971(16) 0.38247(7) 0.0265(3) Uani 1 1 d . . .
C5 C 0.84050(18) 0.41607(16) 0.36758(7) 0.0267(3) Uani 1 1 d . . .
H5A H 0.9348 0.4598 0.3836 0.032 Uiso 1 1 calc R . .
C6 C 0.73195(17) 0.50588(16) 0.32728(7) 0.0240(3) Uani 1 1 d . . .
H6A H 0.7712 0.4966 0.2831 0.029 Uiso 1 1 calc R . .
C7 C 0.9291(2) 0.19147(18) 0.42099(8) 0.0369(4) Uani 1 1 d . . .
H7A H 1.0181 0.2516 0.4352 0.055 Uiso 1 1 calc R . .
H7B H 0.9710 0.1131 0.3953 0.055 Uiso 1 1 calc R . .
H7C H 0.8727 0.1523 0.4575 0.055 Uiso 1 1 calc R . .
C17 C 0.73678(18) 0.66772(16) 0.34400(7) 0.0269(3) Uani 1 1 d . . .
H17A H 0.6645 0.7168 0.3134 0.032 Uiso 1 1 calc R . .
C8 C 0.66293(19) 0.69028(16) 0.40876(7) 0.0304(3) Uani 1 1 d . . .
H8A H 0.7253 0.6369 0.4406 0.037 Uiso 1 1 calc R . .
H8B H 0.6665 0.7928 0.4198 0.037 Uiso 1 1 calc R . .
C9 C 0.48957(19) 0.63850(17) 0.40871(7) 0.0303(3) Uani 1 1 d . . .
H9A H 0.4269 0.6960 0.3784 0.036 Uiso 1 1 calc R . .
H9B H 0.4428 0.6536 0.4509 0.036 Uiso 1 1 calc R . .
C10 C 0.47522(17) 0.47978(16) 0.39125(7) 0.0260(3) Uani 1 1 d . . .
H10A H 0.5317 0.4236 0.4245 0.031 Uiso 1 1 calc R . .
C11 C 0.29866(18) 0.43455(18) 0.39178(9) 0.0365(4) Uani 1 1 d . . .
H11A H 0.2904 0.3334 0.3806 0.055 Uiso 1 1 calc R . .
H11B H 0.2387 0.4918 0.3613 0.055 Uiso 1 1 calc R . .
H11C H 0.2539 0.4495 0.4338 0.055 Uiso 1 1 calc R . .
C12 C 0.90253(19) 0.73034(17) 0.33435(9) 0.0362(4) Uani 1 1 d . . .
C13 C 0.9533(3) 0.7424(3) 0.26707(10) 0.0709(7) Uani 1 1 d . . .
H13A H 1.0616 0.7828 0.2649 0.106 Uiso 1 1 calc R . .
H13B H 0.8784 0.8047 0.2446 0.106 Uiso 1 1 calc R . .
H13C H 0.9530 0.6475 0.2477 0.106 Uiso 1 1 calc R . .
C14 C 0.9960(2) 0.7751(2) 0.38017(10) 0.0501(5) Uani 1 1 d . . .
H14A H 1.0976 0.8159 0.3708 0.060 Uiso 1 1 calc R . .
H14B H 0.9618 0.7667 0.4225 0.060 Uiso 1 1 calc R . .
C15 C 0.4706(2) 0.05012(16) 0.40310(7) 0.0311(3) Uani 1 1 d . . .
C16 C 0.3798(2) 0.0149(2) 0.46143(8) 0.0430(4) Uani 1 1 d . . .
H16A H 0.3042 -0.0627 0.4528 0.065 Uiso 1 1 calc R . .
H16B H 0.3207 0.0994 0.4756 0.065 Uiso 1 1 calc R . .
H16C H 0.4550 -0.0150 0.4942 0.065 Uiso 1 1 calc R . .

loop_
_atom_site_aniso_label
_atom_site_aniso_U_11
_atom_site_aniso_U_22
_atom_site_aniso_U_33
_atom_site_aniso_U_23
_atom_site_aniso_U_13
_atom_site_aniso_U_12
O1 0.0275(5) 0.0251(5) 0.0279(5) 0.0039(4) -0.0023(4) 0.0025(5)
O2 0.0379(6) 0.0224(5) 0.0265(5) -0.0016(4) 0.0011(4) -0.0029(4)
O3 0.0338(5) 0.0226(5) 0.0275(5) 0.0013(4) 0.0022(4) -0.0027(4)
O4 0.0565(7) 0.0306(6) 0.0306(6) -0.0033(5) 0.0032(5) -0.0143(6)
C1 0.0222(7) 0.0219(7) 0.0262(7) 0.0024(5) -0.0021(6) 0.0012(6)
C2 0.0248(7) 0.0217(7) 0.0267(7) 0.0005(6) 0.0007(5) -0.0018(6)
C3 0.0302(8) 0.0218(7) 0.0266(7) 0.0021(6) 0.0036(6) 0.0010(6)
C4 0.0235(7) 0.0266(8) 0.0295(7) 0.0009(6) 0.0002(6) 0.0041(6)
C5 0.0205(7) 0.0293(8) 0.0302(8) -0.0011(6) 0.0023(6) 0.0014(6)
C6 0.0233(7) 0.0198(7) 0.0288(7) 0.0009(6) 0.0012(6) -0.0010(6)
C7 0.0318(8) 0.0319(9) 0.0471(10) 0.0040(7) -0.0065(7) 0.0057(7)
C17 0.0266(7) 0.0206(7) 0.0334(8) 0.0019(6) -0.0039(6) -0.0015(6)
C8 0.0352(8) 0.0223(7) 0.0338(8) -0.0041(6) -0.0049(6) 0.0020(6)
C9 0.0330(8) 0.0264(8) 0.0316(8) -0.0022(6) 0.0028(6) 0.0068(6)
C10 0.0236(7) 0.0252(7) 0.0292(7) 0.0021(6) 0.0016(6) 0.0021(6)
C11 0.0258(8) 0.0379(9) 0.0458(9) 0.0022(8) 0.0068(7) 0.0020(7)
C12 0.0299(8) 0.0233(8) 0.0553(10) 0.0026(8) -0.0021(7) -0.0046(7)
C13 0.0520(13) 0.0972(19) 0.0636(13) 0.0067(13) 0.0125(10) -0.0402(14)
C14 0.0367(9) 0.0418(10) 0.0718(13) -0.0035(10) -0.0074(9) -0.0114(8)
C15 0.0381(8) 0.0227(7) 0.0324(8) 0.0031(6) 0.0019(7) -0.0029(6)
C16 0.0562(11) 0.0379(10) 0.0350(9) -0.0003(8) 0.0095(8) -0.0143(9)

loop_
_atom_type_symbol
_atom_type_description
_atom_type_scat_dispersion_real
_atom_type_scat_dispersion_imag
_atom_type_scat_source
C C 0.0181 0.0091 'International Tables Vol C Tables 4.2.6.8 and 6.1.1.4'
H H 0.0000 0.0000 'International Tables Vol C Tables 4.2.6.8 and 6.1.1.4'
O O 0.0492 0.0322 'International Tables Vol C Tables 4.2.6.8 and 6.1.1.4'

loop_
_geom_angle_atom_site_label_1
_geom_angle_atom_site_label_2
_geom_angle_atom_site_label_3
_geom_angle
_geom_angle_site_symmetry_1
_geom_angle_site_symmetry_3
C1 O1 H1A 109.5 . .
C2 O2 H2A 109.5 . .
C15 O3 C3 115.91(11) . .
O1 C1 C2 106.25(11) . .
O1 C1 C6 109.75(11) . .
C2 C1 C6 107.67(12) . .
O1 C1 C10 107.88(11) . .
C2 C1 C10 113.26(12) . .
C6 C1 C10 111.86(11) . .
O2 C2 C3 108.70(11) . .
O2 C2 C1 105.77(11) . .
C3 C2 C1 113.61(12) . .
O2 C2 H2B 109.5 . .
C3 C2 H2B 109.5 . .
C1 C2 H2B 109.5 . .
O3 C3 C4 106.74(12) . .
O3 C3 C2 110.72(12) . .
C4 C3 C2 114.64(12) . .
O3 C3 H3A 108.2 . .
C4 C3 H3A 108.2 . .
C2 C3 H3A 108.2 . .
C5 C4 C3 120.80(14) . .
C5 C4 C7 123.43(14) . .
C3 C4 C7 115.68(13) . .
C4 C5 C6 124.95(14) . .
C4 C5 H5A 117.5 . .
C6 C5 H5A 117.5 . .
C5 C6 C1 110.95(12) . .
C5 C6 C17 113.46(12) . .
C1 C6 C17 111.22(12) . .
C5 C6 H6A 106.9 . .
C1 C6 H6A 106.9 . .
C17 C6 H6A 106.9 . .
C4 C7 H7A 109.5 . .
C4 C7 H7B 109.5 . .
H7A C7 H7B 109.5 . .
C4 C7 H7C 109.5 . .
H7A C7 H7C 109.5 . .
H7B C7 H7C 109.5 . .
C12 C17 C8 115.91(13) . .
C12 C17 C6 111.68(12) . .
C8 C17 C6 109.34(12) . .
C12 C17 H17A 106.4 . .
C8 C17 H17A 106.4 . .
C6 C17 H17A 106.4 . .
C9 C8 C17 109.74(12) . .
C9 C8 H8A 109.7 . .
C17 C8 H8A 109.7 . .
C9 C8 H8B 109.7 . .
C17 C8 H8B 109.7 . .
H8A C8 H8B 108.2 . .
C8 C9 C10 112.44(12) . .
C8 C9 H9A 109.1 . .
C10 C9 H9A 109.1 . .
C8 C9 H9B 109.1 . .
C10 C9 H9B 109.1 . .
H9A C9 H9B 107.8 . .
C11 C10 C9 109.91(12) . .
C11 C10 C1 112.96(13) . .
C9 C10 C1 111.15(12) . .
C11 C10 H10A 107.5 . .
C9 C10 H10A 107.5 . .
C1 C10 H10A 107.5 . .
C10 C11 H11A 109.5 . .
C10 C11 H11B 109.5 . .
H11A C11 H11B 109.5 . .
C10 C11 H11C 109.5 . .
H11A C11 H11C 109.5 . .
H11B C11 H11C 109.5 . .
C14 C12 C13 121.19(17) . .
C14 C12 C17 124.19(17) . .
C13 C12 C17 114.60(15) . .
C12 C13 H13A 109.5 . .
C12 C13 H13B 109.5 . .
H13A C13 H13B 109.5 . .
C12 C13 H13C 109.5 . .
H13A C13 H13C 109.5 . .
H13B C13 H13C 109.5 . .
C12 C14 H14A 120.0 . .
C12 C14 H14B 120.0 . .
H14A C14 H14B 120.0 . .
O4 C15 O3 124.09(14) . .
O4 C15 C16 124.47(15) . .
O3 C15 C16 111.44(13) . .
C15 C16 H16A 109.5 . .
C15 C16 H16B 109.5 . .
H16A C16 H16B 109.5 . .
C15 C16 H16C 109.5 . .
H16A C16 H16C 109.5 . .
H16B C16 H16C 109.5 . .

loop_
_geom_bond_atom_site_label_1
_geom_bond_atom_site_label_2
_geom_bond_distance
_geom_bond_site_symmetry_2
O1 C1 1.4392(17) .
O1 H1A 0.8400 .
O2 C2 1.4216(17) .
O2 H2A 0.8400 .
O3 C15 1.3464(19) .
O3 C3 1.4721(17) .
O4 C15 1.2027(19) .
C1 C2 1.535(2) .
C1 C6 1.539(2) .
C1 C10 1.5389(19) .
C2 C3 1.528(2) .
C2 H2B 1.0000 .
C3 C4 1.503(2) .
C3 H3A 1.0000 .
C4 C5 1.335(2) .
C4 C7 1.507(2) .
C5 C6 1.505(2) .
C5 H5A 0.9500 .
C6 C17 1.558(2) .
C6 H6A 1.0000 .
C7 H7A 0.9800 .
C7 H7B 0.9800 .
C7 H7C 0.9800 .
C17 C12 1.515(2) .
C17 C8 1.526(2) .
C17 H17A 1.0000 .
C8 C9 1.525(2) .
C8 H8A 0.9900 .
C8 H8B 0.9900 .
C9 C10 1.538(2) .
C9 H9A 0.9900 .
C9 H9B 0.9900 .
C10 C11 1.532(2) .
C10 H10A 1.0000 .
C11 H11A 0.9800 .
C11 H11B 0.9800 .
C11 H11C 0.9800 .
C12 C14 1.318(3) .
C12 C13 1.499(3) .
C13 H13A 0.9800 .
C13 H13B 0.9800 .
C13 H13C 0.9800 .
C14 H14A 0.9500 .
C14 H14B 0.9500 .
C15 C16 1.492(2) .
C16 H16A 0.9800 .
C16 H16B 0.9800 .
C16 H16C 0.9800 .

loop_
_geom_hbond_atom_site_label_D
_geom_hbond_atom_site_label_H
_geom_hbond_atom_site_label_A
_geom_hbond_distance_DH
_geom_hbond_distance_HA
_geom_hbond_distance_DA
_geom_hbond_angle_DHA
_geom_hbond_site_symmetry_A
O1 H1A O4 0.84 2.11 2.9194(15) 160.6 4_655
O2 H2A O1 0.84 1.89 2.7080(14) 164.5 4_645
C2 H2B O4 1.00 2.57 3.0718(18) 110.8 .
C10 H10A O3 1.00 2.54 3.1737(18) 121.2 .

loop_
_geom_torsion_atom_site_label_1
_geom_torsion_atom_site_label_2
_geom_torsion_atom_site_label_3
_geom_torsion_atom_site_label_4
_geom_torsion
_geom_torsion_site_symmetry_1
_geom_torsion_site_symmetry_2
_geom_torsion_site_symmetry_3
_geom_torsion_site_symmetry_4
O1 C1 C2 O2 56.97(14) . . . .
C6 C1 C2 O2 -60.56(14) . . . .
C10 C1 C2 O2 175.23(11) . . . .
O1 C1 C2 C3 176.12(11) . . . .
C6 C1 C2 C3 58.59(15) . . . .
C10 C1 C2 C3 -65.62(16) . . . .
C15 O3 C3 C4 -160.20(12) . . . .
C15 O3 C3 C2 74.41(15) . . . .
O2 C2 C3 O3 -156.28(11) . . . .
C1 C2 C3 O3 86.26(14) . . . .
O2 C2 C3 C4 82.90(15) . . . .
C1 C2 C3 C4 -34.56(18) . . . .
O3 C3 C4 C5 -119.42(15) . . . .
C2 C3 C4 C5 3.6(2) . . . .
O3 C3 C4 C7 63.97(16) . . . .
C2 C3 C4 C7 -173.04(13) . . . .
C3 C4 C5 C6 1.3(2) . . . .
C7 C4 C5 C6 177.60(14) . . . .
C4 C5 C6 C1 24.3(2) . . . .
C4 C5 C6 C17 150.37(14) . . . .
O1 C1 C6 C5 -166.99(11) . . . .
C2 C1 C6 C5 -51.74(15) . . . .
C10 C1 C6 C5 73.31(15) . . . .
O1 C1 C6 C17 65.72(14) . . . .
C2 C1 C6 C17 -179.04(11) . . . .
C10 C1 C6 C17 -53.99(15) . . . .
C5 C6 C17 C12 61.91(16) . . . .
C1 C6 C17 C12 -172.17(12) . . . .
C5 C6 C17 C8 -67.73(15) . . . .
C1 C6 C17 C8 58.19(15) . . . .
C12 C17 C8 C9 172.87(13) . . . .
C6 C17 C8 C9 -59.84(15) . . . .
C17 C8 C9 C10 58.82(16) . . . .
C8 C9 C10 C11 -179.79(13) . . . .
C8 C9 C10 C1 -53.98(16) . . . .
O1 C1 C10 C11 54.48(15) . . . .
C2 C1 C10 C11 -62.83(16) . . . .
C6 C1 C10 C11 175.28(12) . . . .
O1 C1 C10 C9 -69.61(14) . . . .
C2 C1 C10 C9 173.08(12) . . . .
C6 C1 C10 C9 51.19(15) . . . .
C8 C17 C12 C14 14.2(2) . . . .
C6 C17 C12 C14 -111.93(19) . . . .
C8 C17 C12 C13 -164.11(18) . . . .
C6 C17 C12 C13 69.8(2) . . . .
C3 O3 C15 O4 1.1(2) . . . .
C3 O3 C15 C16 -178.88(13) . . . .
